data_8100140
loop_
_publ_author_name
'Reuter, Hans'

_publ_section_title
;
Redetermination of the crystal structure of tricyclohexyltin(IV) iodide, 
[Sn(C~6~H~11~)~3~]I
;
_journal_issue 3
_journal_name_full 'Zeitschrift f\"ur Kristallographie - New Crystal Structures'
_journal_page_first 327
_journal_page_last 328
_journal_volume 219
_journal_year 2004
_chemical_formula_sum 'C18 H33 I Sn'
_chemical_formula_weight 495.03
_space_group_IT_number 62
_symmetry_cell_setting orthorhombic
_symmetry_Int_Tables_number 62
_symmetry_space_group_name_Hall '-P 2ac 2n'
_symmetry_space_group_name_H-M 'P n m a'
_cell_angle_alpha 90.00
_cell_angle_beta 90.00
_cell_angle_gamma 90.00
_cell_formula_units_Z 4
_cell_length_a 12.265(1)
_cell_length_b 16.707(2)
_cell_length_c 10.044(2)
_cell_measurement_temperature 293(2)
_cell_volume 2058.1(5)
_diffrn_ambient_temperature 293(2)
_exptl_crystal_density_diffrn 1.598
_refine_ls_R_factor_obs 0.0573
_refine_ls_wR_factor_obs 0.1577
_cod_database_code 8100140

loop_
_symmetry_equiv_pos_as_xyz
'x, y, z'
'-x+1/2, -y, z+1/2'
'-x, y+1/2, -z'
'x+1/2, -y+1/2, -z+1/2'
'-x, -y, -z'
'x-1/2, y, -z-1/2'
'x, -y-1/2, z'
'-x-1/2, y-1/2, z-1/2'

loop_
_atom_site_aniso_label
_atom_site_aniso_U_11
_atom_site_aniso_U_22
_atom_site_aniso_U_33
_atom_site_aniso_U_23
_atom_site_aniso_U_13
_atom_site_aniso_U_12
Sn1 0.1010(8) 0.0846(7) 0.1449(14) 0.000 0.0073(10) 0.000
I1 0.0909(10) 0.168(2) 0.204(2) 0.000 0.0276(11) 0.000
C10 0.106(12) 0.082(11) 0.124(18) 0.000 0.023(13) 0.000
C11 0.157(14) 0.070(8) 0.136(17) 0.001(9) -0.009(11) 0.003(8)
C12 0.192(20) 0.103(12) 0.153(20) -0.030(13) 0.002(15) 0.001(12)
C13 0.226(32) 0.132(20) 0.104(22) 0.000 -0.034(21) 0.000
C20 0.152(16) 0.133(14) 0.253(28) 0.054(17) -0.022(17) 0.032(13)
C21A 0.177(11) 0.160(11) 0.206(14) 0.071(10) 0.033(10) 0.034(9)
C22A 0.177(11) 0.160(11) 0.206(14) 0.071(10) 0.033(10) 0.034(9)
C23A 0.177(11) 0.160(11) 0.206(14) 0.071(10) 0.033(10) 0.034(9)
C24A 0.177(11) 0.160(11) 0.206(14) 0.071(10) 0.033(10) 0.034(9)
C25A 0.177(11) 0.160(11) 0.206(14) 0.071(10) 0.033(10) 0.034(9)
C21B 0.177(11) 0.160(11) 0.206(14) 0.071(10) 0.033(10) 0.034(9)
C22B 0.177(11) 0.160(11) 0.206(14) 0.071(10) 0.033(10) 0.034(9)
C23B 0.177(11) 0.160(11) 0.206(14) 0.071(10) 0.033(10) 0.034(9)
C24B 0.177(11) 0.160(11) 0.206(14) 0.071(10) 0.033(10) 0.034(9)
C25B 0.177(11) 0.160(11) 0.206(14) 0.071(10) 0.033(10) 0.034(9)

loop_
_atom_site_label
_atom_site_type_symbol
_atom_site_fract_x
_atom_site_fract_y
_atom_site_fract_z
_atom_site_U_iso_or_equiv
_atom_site_thermal_displace_type
_atom_site_occupancy
_atom_site_symmetry_multiplicity
_atom_site_Wyckoff_symbol
_atom_site_calc_flag
_atom_site_refinement_flags
_atom_site_disorder_group
Sn1 I 0.92432(11) 0.2500 -0.0033(2) 0.1101(7) Uani 1 4 c d S .
I1 Sn 1.14336(14) 0.2500 -0.0512(3) 0.1545(10) Uani 1 4 c d S .
C10 C 0.9115(16) 0.2500 0.2142(20) 0.104(6) Uani 1 4 c d SD .
H10 H 0.8342(16) 0.2500 0.2389(20) 0.179(33) Uiso 1 4 c calc SR .
C11 C 0.9650(14) 0.3248(7) 0.2715(16) 0.121(5) Uani 1 8 d d D .
H111 H 1.0411(14) 0.3267(7) 0.2453(16) 0.179(33) Uiso 1 8 d calc R .
H112 H 0.9292(14) 0.3722(7) 0.2368(16) 0.179(33) Uiso 1 8 d calc R .
C12 C 0.9565(17) 0.3237(9) 0.4227(17) 0.149(7) Uani 1 8 d d D .
H121 H 0.8805(17) 0.3228(9) 0.4490(17) 0.179(33) Uiso 1 8 d calc R .
H122 H 0.9897(17) 0.3717(9) 0.4591(17) 0.179(33) Uiso 1 8 d calc R .
C13 C 1.0144(29) 0.2500 0.4768(25) 0.154(11) Uani 1 4 c d SD .
H131 H 1.0901(29) 0.2500 0.4490(25) 0.179(33) Uiso 1 4 c calc SR .
H132 H 1.0121(29) 0.2500 0.5734(25) 0.179(33) Uiso 1 4 c calc SR .
C20 C 0.8663(13) 0.3540(9) -0.0980(20) 0.179(9) Uani 1 8 d d D .
H20 H 0.8993(13) 0.3951(9) -0.0411(20) 0.260(44) Uiso 1 8 d calc R 1
C21A C 0.7458(15) 0.3714(13) -0.0740(28) 0.181(6) Uani 0.54 8 d d PD 1
H211 H 0.7264(15) 0.3554(13) 0.0158(28) 0.260(44) Uiso 0.54 8 d calc PR 1
H212 H 0.7022(15) 0.3402(13) -0.1356(28) 0.260(44) Uiso 0.54 8 d calc PR 1
C22A C 0.7206(21) 0.4604(14) -0.0927(30) 0.181(6) Uani 0.54 8 d d PD 1
H221 H 0.6430(21) 0.4694(14) -0.0819(30) 0.260(44) Uiso 0.54 8 d calc PR 1
H222 H 0.7585(21) 0.4913(14) -0.0252(30) 0.260(44) Uiso 0.54 8 d calc PR 1
C23A C 0.7562(21) 0.4887(14) -0.2309(29) 0.181(6) Uani 0.54 8 d d PD 1
H231 H 0.7137(21) 0.4611(14) -0.2982(29) 0.260(44) Uiso 0.54 8 d calc PR 1
H232 H 0.7424(21) 0.5456(14) -0.2395(29) 0.260(44) Uiso 0.54 8 d calc PR 1
C24A C 0.8773(21) 0.4721(14) -0.2535(30) 0.181(6) Uani 0.54 8 d d PD 1
H241 H 0.9201(21) 0.5036(14) -0.1914(30) 0.260(44) Uiso 0.54 8 d calc PR 1
H242 H 0.8973(21) 0.4882(14) -0.3430(30) 0.260(44) Uiso 0.54 8 d calc PR 1
C25A C 0.9033(20) 0.3834(14) -0.2344(24) 0.181(6) Uani 0.54 8 d d PD 1
H251 H 0.8671(20) 0.3524(14) -0.3031(24) 0.260(44) Uiso 0.54 8 d calc PR 1
H252 H 0.9813(20) 0.3751(14) -0.2434(24) 0.260(44) Uiso 0.54 8 d calc PR 1
C21B C 0.7669(18) 0.3973(15) -0.0419(29) 0.181(6) Uani 0.46 8 d d PD 2
H213 H 0.7868(18) 0.4244(15) 0.0399(29) 0.260(44) Uiso 0.46 8 d calc PR 2
H214 H 0.7105(18) 0.3585(15) -0.0212(29) 0.260(44) Uiso 0.46 8 d calc PR 2
C22B C 0.7224(17) 0.4585(17) -0.1415(40) 0.181(6) Uani 0.46 8 d d PD 2
H223 H 0.6951(17) 0.4308(17) -0.2196(40) 0.260(44) Uiso 0.46 8 d calc PR 2
H224 H 0.6621(17) 0.4874(17) -0.1015(40) 0.260(44) Uiso 0.46 8 d calc PR 2
C23B C 0.8112(27) 0.5177(12) -0.1828(43) 0.181(6) Uani 0.46 8 d d PD 2
H233 H 0.8339(27) 0.5487(12) -0.1060(43) 0.260(44) Uiso 0.46 8 d calc PR 2
H234 H 0.7822(27) 0.5544(12) -0.2487(43) 0.260(44) Uiso 0.46 8 d calc PR 2
C24B C 0.9098(25) 0.4737(18) -0.2409(39) 0.181(6) Uani 0.46 8 d d PD 2
H243 H 0.9662(25) 0.5121(18) -0.2631(39) 0.260(44) Uiso 0.46 8 d calc PR 2
H244 H 0.8885(25) 0.4464(18) -0.3220(39) 0.260(44) Uiso 0.46 8 d calc PR 2
C25B C 0.9546(13) 0.4128(16) -0.1412(37) 0.181(6) Uani 0.46 8 d d PD 2
H253 H 1.0145(13) 0.3836(16) -0.1816(37) 0.260(44) Uiso 0.46 8 d calc PR 2
H254 H 0.9826(13) 0.4407(16) -0.0637(37) 0.260(44) Uiso 0.46 8 d calc PR 2

loop_
_geom_bond_atom_site_label_1
_geom_bond_atom_site_label_2
_geom_bond_distance
_geom_bond_site_symmetry_2
_geom_bond_publ_flag
Sn1 C20 2.105(9) 7_565 ?
Sn1 C20 2.105(9) . ?
Sn1 C10 2.19(2) . ?
Sn1 I1 2.729(2) . ?
C10 C11 1.525(13) . ?
C10 C11 1.525(13) 7_565 ?
C11 C12 1.522(14) . ?
C12 C13 1.522(14) . ?
C13 C12 1.522(14) 7_565 ?
C20 C25A 1.524(5) . ?
C20 C21A 1.525(5) . ?
C20 C25B 1.526(5) . ?
C20 C21B 1.526(5) . ?
C21A C22A 1.531(5) . ?
C22A C23A 1.530(5) . ?
C23A C24A 1.528(5) . ?
C24A C25A 1.529(5) . ?
C21B C22B 1.531(5) . ?
C22B C23B 1.529(5) . ?
C23B C24B 1.530(5) . ?
C24B C25B 1.530(5) . ?
